data_4105331
loop_
_publ_author_name
'Todd W. Hudnall'
'Christopher W. Bielawski'

_publ_section_title
;
 An N,N'-Diamidocarbene: Studies in C-H Insertion, Reversible
 Carbonylation, and Transition-Metal Coordination Chemistry
;
_journal_name_full 'Journal of the American Chemical Society'
_journal_page_first 16039
_journal_page_last 16041
_journal_paper_doi 10.1021/ja907481w
_journal_volume 131
_journal_year 2009
_chemical_formula_moiety '1,3-(N{2,6-Diip})-4,6(CO)-5-C(Me)2 SO3CF3'
_chemical_formula_sum 'C31 H41 F3 N2 O5 S'
_chemical_formula_weight 610.72
_chemical_name_common 6-KetoDipp-Triflate
_chemical_name_systematic
; 
 ? 
;
_space_group_IT_number 14
_symmetry_cell_setting monoclinic
_symmetry_space_group_name_Hall '-P 2yn'
_symmetry_space_group_name_H-M 'P 1 21/n 1'
_atom_sites_solution_hydrogens geom
_atom_sites_solution_primary direct
_atom_sites_solution_secondary difmap
_audit_creation_method SHELXL-97
_cell_angle_alpha 90.00
_cell_angle_beta 92.59(3)
_cell_angle_gamma 90.00
_cell_formula_units_Z 4
_cell_length_a 10.681(2)
_cell_length_b 15.350(3)
_cell_length_c 18.887(4)
_cell_measurement_temperature 110(2)
_cell_volume 3093.4(11)
_computing_cell_refinement 'Collect software, Nonius B.V. 1998'
_computing_data_collection 'Collect software, Nonius B.V. 1998'
_computing_data_reduction 'DENZO and Scalepack (Otwinoski and Minor, 1997)'
_computing_structure_refinement 'SHELXL-97 (Sheldrick, 1997)'
_computing_structure_solution 'SHELXS-97 (Sheldrick, 1990)'
_diffrn_ambient_temperature 110(2)
_diffrn_measured_fraction_theta_full 1.000
_diffrn_measured_fraction_theta_max 1.000
_diffrn_measurement_device_type 'CCD area detector'
_diffrn_measurement_method 'phi and omega scans'
_diffrn_radiation_monochromator graphite
_diffrn_radiation_source 'fine-focus sealed tube'
_diffrn_radiation_type MoK\a
_diffrn_radiation_wavelength 0.71073
_diffrn_reflns_av_R_equivalents 0.0368
_diffrn_reflns_av_sigmaI/netI 0.0562
_diffrn_reflns_limit_h_max 12
_diffrn_reflns_limit_h_min -12
_diffrn_reflns_limit_k_max 14
_diffrn_reflns_limit_k_min -17
_diffrn_reflns_limit_l_max 21
_diffrn_reflns_limit_l_min -21
_diffrn_reflns_number 9052
_diffrn_reflns_theta_full 24.00
_diffrn_reflns_theta_max 24.00
_diffrn_reflns_theta_min 1.71
_exptl_absorpt_coefficient_mu 0.164
_exptl_absorpt_correction_type none
_exptl_absorpt_process_details none
_exptl_crystal_colour colorless
_exptl_crystal_density_diffrn 1.311
_exptl_crystal_description block
_exptl_crystal_F_000 1296
_exptl_crystal_size_max .24
_exptl_crystal_size_mid .22
_exptl_crystal_size_min .10
_refine_diff_density_max 1.213
_refine_diff_density_min -0.553
_refine_diff_density_rms 0.103
_refine_ls_extinction_method none
_refine_ls_goodness_of_fit_ref 1.009
_refine_ls_hydrogen_treatment constr
_refine_ls_matrix_type full
_refine_ls_number_parameters 379
_refine_ls_number_reflns 4863
_refine_ls_number_restraints 0
_refine_ls_restrained_S_all 1.009
_refine_ls_R_factor_all 0.0987
_refine_ls_R_factor_gt 0.0666
_refine_ls_shift/su_max 0.000
_refine_ls_shift/su_mean 0.000
_refine_ls_structure_factor_coef Fsqd
_refine_ls_weighting_details 'calc w=1/[\s^2^(Fo^2^)+(0.0454P)^2^+9.8002P] where P=(Fo^2^+2Fc^2^)/3'
_refine_ls_weighting_scheme calc
_refine_ls_wR_factor_gt 0.1420
_refine_ls_wR_factor_ref 0.1710
_reflns_number_gt 3506
_reflns_number_total 4863
_reflns_threshold_expression >2sigma(I)
_cod_data_source_file ja907481w_si_002_1.cif
_cod_data_source_block '[1H]OTf'
_cod_original_cell_volume 3093.3(11)
_cod_database_code 4105331

loop_
_symmetry_equiv_pos_as_xyz
'x, y, z'
'-x+1/2, y+1/2, -z+1/2'
'-x, -y, -z'
'x-1/2, -y-1/2, z-1/2'

loop_
_atom_site_label
_atom_site_type_symbol
_atom_site_fract_x
_atom_site_fract_y
_atom_site_fract_z
_atom_site_U_iso_or_equiv
_atom_site_adp_type
_atom_site_occupancy
_atom_site_symmetry_multiplicity
_atom_site_calc_flag
_atom_site_refinement_flags
S1 S 0.39712(11) 0.14714(7) 0.22727(6) 0.0389(3) Uani 1 1 d .
F1 F 0.3980(4) 0.1404(4) 0.09093(17) 0.165(3) Uani 1 1 d .
N1 N 0.0631(3) 0.93739(18) 0.16083(15) 0.0190(7) Uani 1 1 d .
O1 O 0.0179(3) 1.11549(17) 0.31417(14) 0.0347(7) Uani 1 1 d .
F2 F 0.5358(4) 0.0641(3) 0.1429(3) 0.1212(17) Uani 1 1 d .
O2 O 0.0679(3) 1.04297(17) 0.07591(14) 0.0351(7) Uani 1 1 d .
N2 N 0.0417(3) 0.97454(18) 0.27981(15) 0.0186(7) Uani 1 1 d .
C2 C 0.0602(3) 0.9177(2) 0.22888(19) 0.0202(8) Uani 1 1 d .
H2A H 0.0721 0.8597 0.2418 0.024 Uiso 1 1 calc R
F3 F 0.5559(3) 0.2030(2) 0.13596(19) 0.0854(11) Uani 1 1 d .
O3 O 0.4975(4) 0.1296(4) 0.2759(3) 0.1128(19) Uani 1 1 d .
O4 O 0.3536(3) 0.2351(2) 0.2296(2) 0.0739(12) Uani 1 1 d .
C4 C 0.0222(3) 1.0663(2) 0.2658(2) 0.0227(8) Uani 1 1 d .
O5 O 0.2982(3) 0.08357(18) 0.22106(16) 0.0426(8) Uani 1 1 d .
C5 C -0.0036(3) 1.0906(2) 0.18835(19) 0.0228(8) Uani 1 1 d .
C6 C 0.0485(3) 1.0266(2) 0.1357(2) 0.0236(9) Uani 1 1 d .
C7 C 0.0424(4) 1.1829(2) 0.1742(2) 0.0301(9) Uani 1 1 d .
H7A H 0.1318 1.1851 0.1817 0.045 Uiso 1 1 calc R
H7B H 0.0042 1.2228 0.2059 0.045 Uiso 1 1 calc R
H7C H 0.0200 1.1988 0.1261 0.045 Uiso 1 1 calc R
C8 C -0.1487(4) 1.0884(3) 0.1760(2) 0.0322(10) Uani 1 1 d .
H8A H -0.1788 1.0306 0.1847 0.048 Uiso 1 1 calc R
H8B H -0.1704 1.1046 0.1279 0.048 Uiso 1 1 calc R
H8C H -0.1862 1.1285 0.2077 0.048 Uiso 1 1 calc R
C9 C 0.4678(6) 0.1439(4) 0.1426(4) 0.0730(19) Uani 1 1 d .
C10 C 0.0728(3) 0.8666(2) 0.10909(18) 0.0213(8) Uani 1 1 d .
C11 C -0.0374(4) 0.8198(2) 0.09067(19) 0.0254(9) Uani 1 1 d .
C12 C -0.0264(4) 0.7541(3) 0.0407(2) 0.0313(10) Uani 1 1 d .
H12A H -0.0967 0.7216 0.0268 0.038 Uiso 1 1 calc R
C13 C 0.0859(4) 0.7363(3) 0.0113(2) 0.0323(10) Uani 1 1 d .
H13A H 0.0904 0.6923 -0.0224 0.039 Uiso 1 1 calc R
C14 C 0.1923(4) 0.7829(2) 0.0311(2) 0.0304(10) Uani 1 1 d .
H14A H 0.2676 0.7695 0.0108 0.036 Uiso 1 1 calc R
C15 C 0.1889(4) 0.8497(2) 0.08087(19) 0.0241(9) Uani 1 1 d .
C16 C 0.3078(4) 0.8978(3) 0.1043(2) 0.0294(9) Uani 1 1 d .
H16A H 0.2837 0.9557 0.1210 0.035 Uiso 1 1 calc R
C17 C 0.3954(4) 0.9103(3) 0.0444(3) 0.0460(12) Uani 1 1 d .
H17A H 0.3521 0.9402 0.0059 0.069 Uiso 1 1 calc R
H17B H 0.4232 0.8545 0.0283 0.069 Uiso 1 1 calc R
H17C H 0.4665 0.9442 0.0608 0.069 Uiso 1 1 calc R
C18 C 0.3743(5) 0.8505(4) 0.1661(3) 0.0568(14) Uani 1 1 d .
H18A H 0.4492 0.8815 0.1805 0.085 Uiso 1 1 calc R
H18B H 0.3957 0.7926 0.1518 0.085 Uiso 1 1 calc R
H18C H 0.3199 0.8475 0.2052 0.085 Uiso 1 1 calc R
C19 C -0.1640(4) 0.8409(3) 0.1197(2) 0.0323(10) Uani 1 1 d .
H19A H -0.1493 0.8726 0.1643 0.039 Uiso 1 1 calc R
C20 C -0.2357(4) 0.9011(3) 0.0679(2) 0.0504(13) Uani 1 1 d .
H20A H -0.1857 0.9516 0.0591 0.076 Uiso 1 1 calc R
H20B H -0.3127 0.9188 0.0880 0.076 Uiso 1 1 calc R
H20C H -0.2538 0.8708 0.0242 0.076 Uiso 1 1 calc R
C21 C -0.2403(5) 0.7593(3) 0.1354(3) 0.0536(14) Uani 1 1 d .
H21A H -0.1931 0.7227 0.1680 0.080 Uiso 1 1 calc R
H21B H -0.2585 0.7280 0.0921 0.080 Uiso 1 1 calc R
H21C H -0.3174 0.7761 0.1559 0.080 Uiso 1 1 calc R
C22 C 0.0353(3) 0.9434(2) 0.35320(18) 0.0197(8) Uani 1 1 d .
C23 C 0.1465(3) 0.9375(2) 0.39485(19) 0.0223(8) Uani 1 1 d .
C24 C 0.1348(4) 0.9059(2) 0.4634(2) 0.0286(9) Uani 1 1 d .
H24A H 0.2064 0.8998 0.4928 0.034 Uiso 1 1 calc R
C25 C 0.0207(4) 0.8837(2) 0.4889(2) 0.0287(9) Uani 1 1 d .
H25A H 0.0161 0.8624 0.5349 0.034 Uiso 1 1 calc R
C26 C -0.0871(4) 0.8928(2) 0.4464(2) 0.0280(9) Uani 1 1 d .
H26A H -0.1641 0.8788 0.4645 0.034 Uiso 1 1 calc R
C27 C -0.0826(4) 0.9225(2) 0.37681(19) 0.0236(9) Uani 1 1 d .
C28 C 0.2728(4) 0.9646(2) 0.3688(2) 0.0267(9) Uani 1 1 d .
H28A H 0.2607 0.9812 0.3188 0.032 Uiso 1 1 calc R
C29 C 0.3652(4) 0.8900(3) 0.3729(3) 0.0542(14) Uani 1 1 d .
H29A H 0.3309 0.8411 0.3470 0.081 Uiso 1 1 calc R
H29B H 0.3812 0.8739 0.4216 0.081 Uiso 1 1 calc R
H29C H 0.4421 0.9077 0.3528 0.081 Uiso 1 1 calc R
C30 C 0.3231(5) 1.0438(3) 0.4092(3) 0.0580(15) Uani 1 1 d .
H30A H 0.4030 1.0598 0.3918 0.087 Uiso 1 1 calc R
H30B H 0.3326 1.0301 0.4587 0.087 Uiso 1 1 calc R
H30C H 0.2656 1.0915 0.4025 0.087 Uiso 1 1 calc R
C31 C -0.2029(4) 0.9334(3) 0.3316(2) 0.0299(9) Uani 1 1 d .
H31A H -0.1796 0.9546 0.2851 0.036 Uiso 1 1 calc R
C32 C -0.2720(4) 0.8475(3) 0.3198(2) 0.0429(11) Uani 1 1 d .
H32A H -0.2165 0.8056 0.3003 0.064 Uiso 1 1 calc R
H32B H -0.3429 0.8564 0.2876 0.064 Uiso 1 1 calc R
H32C H -0.3001 0.8264 0.3643 0.064 Uiso 1 1 calc R
C33 C -0.2882(4) 1.0016(3) 0.3627(3) 0.0494(13) Uani 1 1 d .
H33A H -0.2428 1.0551 0.3697 0.074 Uiso 1 1 calc R
H33B H -0.3165 0.9813 0.4074 0.074 Uiso 1 1 calc R
H33C H -0.3592 1.0113 0.3307 0.074 Uiso 1 1 calc R

loop_
_atom_site_aniso_label
_atom_site_aniso_U_11
_atom_site_aniso_U_22
_atom_site_aniso_U_33
_atom_site_aniso_U_23
_atom_site_aniso_U_13
_atom_site_aniso_U_12
S1 0.0420(7) 0.0415(6) 0.0328(6) 0.0042(5) -0.0035(5) 0.0035(5)
F1 0.139(4) 0.332(8) 0.0237(18) 0.016(3) -0.012(2) -0.162(5)
N1 0.0207(17) 0.0186(15) 0.0178(17) 0.0000(13) 0.0010(13) -0.0007(13)
O1 0.055(2) 0.0218(14) 0.0271(16) -0.0032(13) 0.0050(14) 0.0038(13)
F2 0.101(3) 0.093(3) 0.175(5) -0.060(3) 0.064(3) -0.019(2)
O2 0.0526(19) 0.0308(16) 0.0224(16) 0.0068(12) 0.0067(14) 0.0042(13)
N2 0.0198(16) 0.0184(15) 0.0177(16) 0.0007(13) 0.0034(13) -0.0005(13)
C2 0.0156(19) 0.0190(18) 0.026(2) 0.0012(16) -0.0002(16) 0.0002(15)
F3 0.089(3) 0.075(2) 0.095(3) -0.0055(19) 0.033(2) -0.047(2)
O3 0.067(3) 0.164(5) 0.104(4) 0.067(4) -0.031(3) -0.001(3)
O4 0.058(2) 0.040(2) 0.124(4) -0.039(2) 0.015(2) -0.0069(17)
C4 0.021(2) 0.022(2) 0.026(2) -0.0009(17) 0.0046(16) -0.0002(16)
O5 0.051(2) 0.0291(16) 0.0488(19) 0.0071(14) 0.0112(15) -0.0014(14)
C5 0.024(2) 0.0213(19) 0.023(2) 0.0030(16) 0.0011(16) 0.0029(16)
C6 0.022(2) 0.025(2) 0.023(2) 0.0031(17) -0.0022(17) -0.0015(16)
C7 0.035(2) 0.021(2) 0.034(2) 0.0054(17) 0.0008(19) 0.0015(17)
C8 0.028(2) 0.030(2) 0.038(2) 0.0028(18) -0.0021(19) 0.0058(18)
C9 0.082(4) 0.057(4) 0.084(5) -0.026(3) 0.042(4) -0.033(3)
C10 0.028(2) 0.0202(19) 0.0156(19) -0.0003(15) 0.0012(16) 0.0006(16)
C11 0.027(2) 0.027(2) 0.022(2) 0.0010(17) 0.0022(17) 0.0003(17)
C12 0.035(2) 0.032(2) 0.027(2) -0.0099(18) -0.0043(19) -0.0041(18)
C13 0.042(3) 0.027(2) 0.027(2) -0.0086(18) 0.0012(19) 0.0036(19)
C14 0.033(2) 0.030(2) 0.029(2) -0.0028(18) 0.0079(18) 0.0065(19)
C15 0.028(2) 0.0224(19) 0.022(2) 0.0023(16) 0.0008(16) 0.0028(16)
C16 0.025(2) 0.031(2) 0.033(2) -0.0034(18) 0.0049(18) 0.0016(18)
C17 0.039(3) 0.051(3) 0.049(3) -0.001(2) 0.011(2) -0.007(2)
C18 0.042(3) 0.074(4) 0.052(3) 0.014(3) -0.016(2) -0.015(3)
C19 0.028(2) 0.040(2) 0.029(2) -0.0101(19) 0.0010(18) -0.0058(19)
C20 0.032(3) 0.075(4) 0.044(3) -0.006(3) -0.001(2) 0.007(2)
C21 0.049(3) 0.055(3) 0.058(3) -0.020(3) 0.022(3) -0.021(2)
C22 0.029(2) 0.0143(17) 0.0160(19) -0.0005(15) 0.0045(16) 0.0017(15)
C23 0.025(2) 0.0192(18) 0.023(2) -0.0006(16) 0.0020(17) 0.0038(16)
C24 0.034(2) 0.028(2) 0.023(2) 0.0029(17) 0.0003(18) 0.0037(18)
C25 0.041(3) 0.026(2) 0.020(2) 0.0058(17) 0.0042(18) 0.0041(18)
C26 0.031(2) 0.025(2) 0.028(2) 0.0026(17) 0.0114(18) -0.0020(17)
C27 0.030(2) 0.0187(19) 0.023(2) -0.0034(16) 0.0055(17) -0.0024(16)
C28 0.027(2) 0.032(2) 0.022(2) 0.0001(17) 0.0023(17) 0.0025(17)
C29 0.035(3) 0.053(3) 0.075(4) 0.013(3) 0.015(3) 0.013(2)
C30 0.059(3) 0.057(3) 0.061(3) -0.021(3) 0.024(3) -0.027(3)
C31 0.026(2) 0.038(2) 0.026(2) 0.0040(18) 0.0024(17) -0.0079(18)
C32 0.041(3) 0.045(3) 0.043(3) -0.003(2) 0.000(2) -0.011(2)
C33 0.041(3) 0.047(3) 0.059(3) -0.004(2) -0.012(2) 0.013(2)

loop_
_atom_type_symbol
_atom_type_description
_atom_type_scat_dispersion_real
_atom_type_scat_dispersion_imag
_atom_type_scat_source
C C 0.0033 0.0016 'International Tables Vol C Tables 4.2.6.8 and 6.1.1.4'
H H 0.0000 0.0000 'International Tables Vol C Tables 4.2.6.8 and 6.1.1.4'
N N 0.0061 0.0033 'International Tables Vol C Tables 4.2.6.8 and 6.1.1.4'
O O 0.0106 0.0060 'International Tables Vol C Tables 4.2.6.8 and 6.1.1.4'
F F 0.0171 0.0103 'International Tables Vol C Tables 4.2.6.8 and 6.1.1.4'
S S 0.1246 0.1234 'International Tables Vol C Tables 4.2.6.8 and 6.1.1.4'

loop_
_geom_angle_atom_site_label_1
_geom_angle_atom_site_label_2
_geom_angle_atom_site_label_3
_geom_angle
O3 S1 O4 113.6(3)
O3 S1 O5 117.3(3)
O4 S1 O5 113.8(2)
O3 S1 C9 103.7(3)
O4 S1 C9 101.8(3)
O5 S1 C9 104.2(2)
C2 N1 C6 121.7(3)
C2 N1 C10 118.9(3)
C6 N1 C10 119.3(3)
C2 N2 C4 122.3(3)
C2 N2 C22 119.1(3)
C4 N2 C22 118.5(3)
N2 C2 N1 124.6(3)
N2 C2 H2A 117.7
N1 C2 H2A 117.7
O1 C4 N2 119.2(3)
O1 C4 C5 124.9(3)
N2 C4 C5 115.7(3)
C6 C5 C4 114.5(3)
C6 C5 C7 110.8(3)
C4 C5 C7 110.5(3)
C6 C5 C8 106.2(3)
C4 C5 C8 106.0(3)
C7 C5 C8 108.7(3)
O2 C6 N1 119.3(3)
O2 C6 C5 124.9(3)
N1 C6 C5 115.5(3)
C5 C7 H7A 109.5
C5 C7 H7B 109.5
H7A C7 H7B 109.5
C5 C7 H7C 109.5
H7A C7 H7C 109.5
H7B C7 H7C 109.5
C5 C8 H8A 109.5
C5 C8 H8B 109.5
H8A C8 H8B 109.5
C5 C8 H8C 109.5
H8A C8 H8C 109.5
H8B C8 H8C 109.5
F1 C9 F3 111.9(6)
F1 C9 F2 105.2(6)
F3 C9 F2 103.1(5)
F1 C9 S1 116.9(5)
F3 C9 S1 113.3(4)
F2 C9 S1 104.8(4)
C15 C10 C11 123.9(3)
C15 C10 N1 118.8(3)
C11 C10 N1 117.3(3)
C12 C11 C10 116.3(3)
C12 C11 C19 120.3(3)
C10 C11 C19 123.4(3)
C13 C12 C11 121.5(4)
C13 C12 H12A 119.3
C11 C12 H12A 119.3
C12 C13 C14 120.7(4)
C12 C13 H13A 119.7
C14 C13 H13A 119.7
C13 C14 C15 121.2(4)
C13 C14 H14A 119.4
C15 C14 H14A 119.4
C14 C15 C10 116.4(3)
C14 C15 C16 120.5(3)
C10 C15 C16 123.0(3)
C17 C16 C15 112.4(3)
C17 C16 C18 110.6(4)
C15 C16 C18 110.3(3)
C17 C16 H16A 107.8
C15 C16 H16A 107.8
C18 C16 H16A 107.8
C16 C17 H17A 109.5
C16 C17 H17B 109.5
H17A C17 H17B 109.5
C16 C17 H17C 109.5
H17A C17 H17C 109.5
H17B C17 H17C 109.5
C16 C18 H18A 109.5
C16 C18 H18B 109.5
H18A C18 H18B 109.5
C16 C18 H18C 109.5
H18A C18 H18C 109.5
H18B C18 H18C 109.5
C11 C19 C20 109.2(3)
C11 C19 C21 112.8(4)
C20 C19 C21 111.3(4)
C11 C19 H19A 107.8
C20 C19 H19A 107.8
C21 C19 H19A 107.8
C19 C20 H20A 109.5
C19 C20 H20B 109.5
H20A C20 H20B 109.5
C19 C20 H20C 109.5
H20A C20 H20C 109.5
H20B C20 H20C 109.5
C19 C21 H21A 109.5
C19 C21 H21B 109.5
H21A C21 H21B 109.5
C19 C21 H21C 109.5
H21A C21 H21C 109.5
H21B C21 H21C 109.5
C27 C22 C23 124.3(3)
C27 C22 N2 117.3(3)
C23 C22 N2 118.5(3)
C24 C23 C22 115.8(3)
C24 C23 C28 121.1(3)
C22 C23 C28 123.1(3)
C25 C24 C23 122.1(4)
C25 C24 H24A 119.0
C23 C24 H24A 119.0
C24 C25 C26 120.0(4)
C24 C25 H25A 120.0
C26 C25 H25A 120.0
C25 C26 C27 121.2(4)
C25 C26 H26A 119.4
C27 C26 H26A 119.4
C22 C27 C26 116.6(3)
C22 C27 C31 123.3(3)
C26 C27 C31 120.1(3)
C29 C28 C23 111.3(3)
C29 C28 C30 111.4(4)
C23 C28 C30 110.9(3)
C29 C28 H28A 107.7
C23 C28 H28A 107.7
C30 C28 H28A 107.7
C28 C29 H29A 109.5
C28 C29 H29B 109.5
H29A C29 H29B 109.5
C28 C29 H29C 109.5
H29A C29 H29C 109.5
H29B C29 H29C 109.5
C28 C30 H30A 109.5
C28 C30 H30B 109.5
H30A C30 H30B 109.5
C28 C30 H30C 109.5
H30A C30 H30C 109.5
H30B C30 H30C 109.5
C27 C31 C32 112.3(3)
C27 C31 C33 111.4(3)
C32 C31 C33 110.9(4)
C27 C31 H31A 107.3
C32 C31 H31A 107.3
C33 C31 H31A 107.3
C31 C32 H32A 109.5
C31 C32 H32B 109.5
H32A C32 H32B 109.5
C31 C32 H32C 109.5
H32A C32 H32C 109.5
H32B C32 H32C 109.5
C31 C33 H33A 109.5
C31 C33 H33B 109.5
H33A C33 H33B 109.5
C31 C33 H33C 109.5
H33A C33 H33C 109.5
H33B C33 H33C 109.5

loop_
_geom_bond_atom_site_label_1
_geom_bond_atom_site_label_2
_geom_bond_distance
S1 O3 1.406(4)
S1 O4 1.429(4)
S1 O5 1.439(3)
S1 C9 1.799(6)
F1 C9 1.203(8)
N1 C2 1.322(5)
N1 C6 1.456(5)
N1 C10 1.469(4)
O1 C4 1.188(4)
F2 C9 1.424(7)
O2 C6 1.183(4)
N2 C2 1.320(4)
N2 C4 1.447(5)
N2 C22 1.471(4)
C2 H2A 0.9300
F3 C9 1.318(6)
C4 C5 1.522(5)
C5 C6 1.521(5)
C5 C7 1.527(5)
C5 C8 1.557(5)
C7 H7A 0.9600
C7 H7B 0.9600
C7 H7C 0.9600
C8 H8A 0.9600
C8 H8B 0.9600
C8 H8C 0.9600
C10 C15 1.396(5)
C10 C11 1.408(5)
C11 C12 1.390(5)
C11 C19 1.517(5)
C12 C13 1.372(6)
C12 H12A 0.9300
C13 C14 1.380(6)
C13 H13A 0.9300
C14 C15 1.393(5)
C14 H14A 0.9300
C15 C16 1.518(5)
C16 C17 1.513(6)
C16 C18 1.523(6)
C16 H16A 0.9800
C17 H17A 0.9600
C17 H17B 0.9600
C17 H17C 0.9600
C18 H18A 0.9600
C18 H18B 0.9600
C18 H18C 0.9600
C19 C20 1.525(6)
C19 C21 1.531(6)
C19 H19A 0.9800
C20 H20A 0.9600
C20 H20B 0.9600
C20 H20C 0.9600
C21 H21A 0.9600
C21 H21B 0.9600
C21 H21C 0.9600
C22 C27 1.392(5)
C22 C23 1.398(5)
C23 C24 1.394(5)
C23 C28 1.515(5)
C24 C25 1.373(5)
C24 H24A 0.9300
C25 C26 1.381(6)
C25 H25A 0.9300
C26 C27 1.395(5)
C26 H26A 0.9300
C27 C31 1.519(5)
C28 C29 1.512(6)
C28 C30 1.520(6)
C28 H28A 0.9800
C29 H29A 0.9600
C29 H29B 0.9600
C29 H29C 0.9600
C30 H30A 0.9600
C30 H30B 0.9600
C30 H30C 0.9600
C31 C32 1.522(6)
C31 C33 1.523(6)
C31 H31A 0.9800
C32 H32A 0.9600
C32 H32B 0.9600
C32 H32C 0.9600
C33 H33A 0.9600
C33 H33B 0.9600
C33 H33C 0.9600

loop_
_cod_related_entry_id
_cod_related_entry_database
_cod_related_entry_code
1 ChemSpider 30660216
